data_7106475
loop_
_publ_author_name
'Subrata Saha'
'I. Ravikumar'
'Pradyut Ghosh'

_publ_section_title
;
 Cu(II) assisted self-sorting towards pseudorotaxane formation
;
_journal_name_full Chem.Commun.
_journal_page_first 6272
_journal_paper_doi 10.1039/c1cc10472a
_journal_volume 47
_journal_year 2011
_chemical_formula_sum 'C42 H45 Cl2 Cu N7 O14'
_chemical_formula_weight 991.17
_chemical_name_systematic
;
?
;
_space_group_IT_number 14
_symmetry_cell_setting monoclinic
_symmetry_space_group_name_Hall '-P 2ybc'
_symmetry_space_group_name_H-M 'P 1 21/c 1'
_atom_sites_solution_hydrogens geom
_atom_sites_solution_primary direct
_atom_sites_solution_secondary difmap
_audit_creation_method SHELXL-97
_cell_angle_alpha 90.00
_cell_angle_beta 97.443(2)
_cell_angle_gamma 90.00
_cell_formula_units_Z 4
_cell_length_a 11.7929(9)
_cell_length_b 11.6986(9)
_cell_length_c 32.650(2)
_cell_measurement_reflns_used 6394
_cell_measurement_temperature 100(2)
_cell_measurement_theta_max 20.81
_cell_measurement_theta_min 2.46
_cell_volume 4466.5(6)
_computing_cell_refinement 'BRUKER SMART APEX II'
_computing_data_collection 'BRUKER SMART APEX II'
_computing_data_reduction 'BRUKER AXS SAINT'
_computing_molecular_graphics 'BRUKER SHELXTL'
_computing_publication_material 'MERCURY 2.2'
_computing_structure_refinement 'SHELXL-97 (Sheldrick, 1997)'
_computing_structure_solution 'SHELXS-97 (Sheldrick, 1990)'
_diffrn_ambient_temperature 100(2)
_diffrn_detector_area_resol_mean 3
_diffrn_measured_fraction_theta_full 0.996
_diffrn_measured_fraction_theta_max 0.996
_diffrn_measurement_device_type 'BRUKER SMART APEX II WITH CCD AREA DETECTOR'
_diffrn_measurement_method 'OMEGA SCAN'
_diffrn_radiation_monochromator graphite
_diffrn_radiation_source 'fine-focus sealed tube'
_diffrn_radiation_type MoK\a
_diffrn_radiation_wavelength 0.71073
_diffrn_reflns_av_R_equivalents 0.0488
_diffrn_reflns_av_sigmaI/netI 0.0363
_diffrn_reflns_limit_h_max 13
_diffrn_reflns_limit_h_min -13
_diffrn_reflns_limit_k_max 13
_diffrn_reflns_limit_k_min -13
_diffrn_reflns_limit_l_max 37
_diffrn_reflns_limit_l_min -37
_diffrn_reflns_number 38647
_diffrn_reflns_theta_full 24.27
_diffrn_reflns_theta_max 24.27
_diffrn_reflns_theta_min 1.26
_exptl_absorpt_coefficient_mu 0.683
_exptl_absorpt_correction_T_max 0.9411
_exptl_absorpt_correction_T_min 0.8265
_exptl_absorpt_correction_type multi-scan
_exptl_absorpt_process_details SADABS
_exptl_crystal_colour GREEN
_exptl_crystal_density_diffrn 1.474
_exptl_crystal_density_method 'not measured'
_exptl_crystal_description BLOCK
_exptl_crystal_F_000 2024
_exptl_crystal_size_max 0.29
_exptl_crystal_size_mid 0.12
_exptl_crystal_size_min 0.09
_refine_diff_density_max 0.610
_refine_diff_density_min -0.491
_refine_diff_density_rms 0.069
_refine_ls_extinction_method none
_refine_ls_goodness_of_fit_ref 1.060
_refine_ls_hydrogen_treatment constr
_refine_ls_matrix_type full
_refine_ls_number_parameters 589
_refine_ls_number_reflns 7219
_refine_ls_number_restraints 0
_refine_ls_restrained_S_all 1.060
_refine_ls_R_factor_all 0.0794
_refine_ls_R_factor_gt 0.0591
_refine_ls_shift/su_max 0.000
_refine_ls_shift/su_mean 0.000
_refine_ls_structure_factor_coef Fsqd
_refine_ls_weighting_details 'calc w=1/[\s^2^(Fo^2^)+(0.0885P)^2^+6.2578P] where P=(Fo^2^+2Fc^2^)/3'
_refine_ls_weighting_scheme calc
_refine_ls_wR_factor_gt 0.1660
_refine_ls_wR_factor_ref 0.1791
_reflns_number_gt 5446
_reflns_number_total 7219
_reflns_threshold_expression >2sigma(I)
_cod_data_source_file c1cc10472a.txt
_cod_data_source_block COMPLEX_2
_cod_depositor_comments
;
The following automatic conversions were performed:

'_refine_ls_hydrogen_treatment' value 'CONSTR' changed to 'constr'
according to the built-in table from CIF Core dictionary named
'cif_core.dic' version 2.4.1 from 2010-06-29.

Automatic conversion script
Id: cif_fix_values 1673 2011-04-08 12:14:43Z adriana 
;
_cod_original_cell_volume 4466.4(6)
_cod_original_sg_symbol_H-M 'P2(1)/c '
_cod_database_code 7106475

loop_
_symmetry_equiv_pos_as_xyz
'x, y, z'
'-x, y+1/2, -z+1/2'
'-x, -y, -z'
'x, -y-1/2, z-1/2'

loop_
_atom_site_label
_atom_site_type_symbol
_atom_site_fract_x
_atom_site_fract_y
_atom_site_fract_z
_atom_site_U_iso_or_equiv
_atom_site_adp_type
_atom_site_occupancy
_atom_site_symmetry_multiplicity
_atom_site_calc_flag
_atom_site_refinement_flags
_atom_site_disorder_assembly
_atom_site_disorder_group
N2A N 0.1307(7) 0.5557(7) 0.0920(2) 0.046(2) Uiso 0.451(5) 1 d P A 1
C17A C 0.0483(10) 0.4591(10) 0.0933(4) 0.057(3) Uiso 0.451(5) 1 d P A 1
C18A C -0.0776(11) 0.5104(10) 0.0878(4) 0.056(3) Uiso 0.451(5) 1 d P A 1
N3A N -0.0834(8) 0.6006(8) 0.1184(3) 0.061(3) Uiso 0.451(5) 1 d P A 1
C19A C -0.1194(11) 0.5610(13) 0.1566(5) 0.069(4) Uiso 0.451(5) 1 d P A 1
C20A C -0.0196(11) 0.5547(13) 0.1919(4) 0.064(4) Uiso 0.451(5) 1 d P A 1
N4A N 0.0490(7) 0.6658(7) 0.1923(3) 0.054(2) Uiso 0.451(5) 1 d P A 1
N2B N 0.0381(6) 0.6136(6) 0.0701(2) 0.054(2) Uiso 0.549(5) 1 d P A 2
C17B C -0.0235(9) 0.5025(8) 0.0779(3) 0.057(2) Uiso 0.549(5) 1 d P A 2
C18B C 0.0410(8) 0.4425(8) 0.1141(4) 0.058(2) Uiso 0.549(5) 1 d P A 2
N3B N 0.0682(6) 0.5235(6) 0.1503(2) 0.0504(19) Uiso 0.549(5) 1 d P A 2
C19B C -0.0118(10) 0.5147(11) 0.1807(4) 0.065(3) Uiso 0.549(5) 1 d P A 2
C20B C -0.1106(8) 0.6052(10) 0.1717(3) 0.060(3) Uiso 0.549(5) 1 d P A 2
N4B N -0.0524(5) 0.7217(6) 0.16985(19) 0.0437(17) Uiso 0.549(5) 1 d P A 2
C1 C 0.5464(4) 1.3257(4) 0.12061(16) 0.0572(13) Uani 1 1 d . . .
H1 H 0.5250 1.2504 0.1246 0.069 Uiso 1 1 calc R . .
C2 C 0.5469(4) 1.4039(4) 0.15275(15) 0.0527(12) Uani 1 1 d . . .
C3 C 0.5796(4) 1.5140(5) 0.14640(19) 0.0649(14) Uani 1 1 d . . .
H3 H 0.5800 1.5672 0.1676 0.078 Uiso 1 1 calc R . .
C4 C 0.6118(5) 1.5475(5) 0.1093(2) 0.0738(16) Uani 1 1 d . . .
H4 H 0.6356 1.6223 0.1058 0.089 Uiso 1 1 calc R . .
C5 C 0.6090(4) 1.4709(5) 0.07754(18) 0.0654(14) Uani 1 1 d . . .
H5 H 0.6285 1.4945 0.0522 0.079 Uiso 1 1 calc R . .
C6 C 0.5772(4) 1.3584(5) 0.08292(16) 0.0572(12) Uani 1 1 d . . .
C7 C 0.5797(6) 1.2786(5) 0.04680(19) 0.0817(18) Uani 1 1 d . . .
H7A H 0.5356 1.3130 0.0228 0.098 Uiso 1 1 calc R . .
H7B H 0.6582 1.2726 0.0410 0.098 Uiso 1 1 calc R . .
C8 C 0.6025(5) 1.0752(6) 0.06489(16) 0.0656(15) Uani 1 1 d . . .
C9 C 0.5494(4) 0.9594(5) 0.06218(16) 0.0606(13) Uani 1 1 d . . .
H9A H 0.5957 0.9082 0.0479 0.073 Uiso 1 1 calc R . .
H9B H 0.5474 0.9297 0.0898 0.073 Uiso 1 1 calc R . .
C10 C 0.3699(4) 0.8675(4) 0.04254(13) 0.0471(11) Uani 1 1 d . . .
C11 C 0.4081(4) 0.7646(5) 0.06012(15) 0.0572(12) Uani 1 1 d . . .
H11 H 0.4844 0.7555 0.0712 0.069 Uiso 1 1 calc R . .
C12 C 0.3317(5) 0.6757(4) 0.06107(15) 0.0591(13) Uani 1 1 d . . .
H12 H 0.3575 0.6068 0.0731 0.071 Uiso 1 1 calc R . .
C13 C 0.2182(4) 0.6858(4) 0.04473(14) 0.0522(12) Uani 1 1 d . A .
C14 C 0.1836(4) 0.7884(4) 0.02554(14) 0.0507(11) Uani 1 1 d . . .
H14 H 0.1086 0.7961 0.0130 0.061 Uiso 1 1 calc R . .
C15 C 0.2579(4) 0.8786(4) 0.02463(13) 0.0486(11) Uani 1 1 d . . .
H15 H 0.2327 0.9469 0.0120 0.058 Uiso 1 1 calc R . .
C16 C 0.1361(5) 0.5878(4) 0.04685(16) 0.0640(14) Uani 1 1 d . . .
C21 C -0.0138(5) 0.7633(4) 0.21251(16) 0.0626(14) Uani 1 1 d . . .
C22 C 0.0534(4) 0.8742(4) 0.21337(14) 0.0487(11) Uani 1 1 d . A .
C23 C 0.0067(4) 0.9729(4) 0.19497(14) 0.0508(11) Uani 1 1 d . . .
H23 H -0.0687 0.9716 0.1823 0.061 Uiso 1 1 calc R A .
C24 C 0.0683(4) 1.0733(4) 0.19479(14) 0.0483(11) Uani 1 1 d . A .
H24 H 0.0351 1.1385 0.1820 0.058 Uiso 1 1 calc R . .
C25 C 0.1790(4) 1.0755(4) 0.21369(13) 0.0457(11) Uani 1 1 d . . .
C26 C 0.2262(4) 0.9790(4) 0.23397(14) 0.0522(12) Uani 1 1 d . A .
H26 H 0.3004 0.9815 0.2477 0.063 Uiso 1 1 calc R . .
C27 C 0.1643(4) 0.8808(4) 0.23382(14) 0.0540(12) Uani 1 1 d . . .
H27 H 0.1968 0.8169 0.2476 0.065 Uiso 1 1 calc R A .
C28 C 0.2120(4) 1.2649(4) 0.19085(16) 0.0549(12) Uani 1 1 d . . .
H28A H 0.1584 1.3081 0.2049 0.066 Uiso 1 1 calc R A .
H28B H 0.1726 1.2401 0.1644 0.066 Uiso 1 1 calc R . .
C29 C 0.3119(5) 1.3405(4) 0.18395(15) 0.0554(12) Uani 1 1 d . A .
C30 C 0.5181(4) 1.3682(5) 0.19445(16) 0.0628(14) Uani 1 1 d . A .
H30A H 0.5827 1.3263 0.2085 0.075 Uiso 1 1 calc R . .
H30B H 0.5088 1.4366 0.2105 0.075 Uiso 1 1 calc R . .
C31 C 0.3198(4) 0.7055(4) 0.17150(16) 0.0562(12) Uani 1 1 d . . .
H31 H 0.3133 0.6300 0.1798 0.067 Uiso 1 1 calc R . .
C32 C 0.4202(5) 0.7624(6) 0.18346(19) 0.0709(16) Uani 1 1 d . . .
H32 H 0.4793 0.7263 0.2002 0.085 Uiso 1 1 calc R . .
C33 C 0.4330(5) 0.8706(6) 0.17085(19) 0.0749(17) Uani 1 1 d . . .
H33 H 0.5015 0.9088 0.1786 0.090 Uiso 1 1 calc R . .
C34 C 0.3441(5) 0.9255(4) 0.14626(17) 0.0631(15) Uani 1 1 d . . .
C35 C 0.2417(4) 0.8632(4) 0.13609(14) 0.0473(11) Uani 1 1 d . . .
C36 C 0.3494(6) 1.0393(5) 0.1315(2) 0.0799(19) Uani 1 1 d . . .
H36 H 0.4164 1.0811 0.1380 0.096 Uiso 1 1 calc R . .
C37 C 0.2614(7) 1.0868(5) 0.1087(2) 0.0792(19) Uani 1 1 d . . .
H37 H 0.2684 1.1611 0.0993 0.095 Uiso 1 1 calc R . .
C38 C 0.1557(6) 1.0279(4) 0.09812(16) 0.0660(15) Uani 1 1 d . . .
C39 C 0.1464(4) 0.9141(4) 0.11213(14) 0.0495(11) Uani 1 1 d . . .
C40 C 0.0611(8) 1.0726(6) 0.0750(2) 0.092(2) Uani 1 1 d . . .
H40 H 0.0641 1.1460 0.0643 0.111 Uiso 1 1 calc R . .
C41 C -0.0369(7) 1.0115(6) 0.06758(19) 0.090(2) Uani 1 1 d . . .
H41 H -0.1018 1.0442 0.0530 0.107 Uiso 1 1 calc R . .
C42 C -0.0403(5) 0.8976(5) 0.08213(16) 0.0719(16) Uani 1 1 d . . .
H42 H -0.1071 0.8551 0.0761 0.086 Uiso 1 1 calc R . .
N1 N 0.5362(4) 1.1634(4) 0.05173(13) 0.0674(12) Uani 1 1 d . . .
H1A H 0.4639 1.1518 0.0458 0.081 Uiso 1 1 calc R . .
N5 N 0.4161(3) 1.2980(3) 0.19463(12) 0.0555(10) Uani 1 1 d . . .
H5A H 0.4235 1.2274 0.2018 0.067 Uiso 1 1 calc R A .
N6 N 0.2311(3) 0.7538(3) 0.14852(11) 0.0435(8) Uani 1 1 d . A .
N7 N 0.0510(3) 0.8502(3) 0.10442(11) 0.0521(10) Uani 1 1 d . A .
O1 O 0.7030(3) 1.0834(4) 0.07944(13) 0.0903(14) Uani 1 1 d . . .
O2 O 0.4367(3) 0.9629(3) 0.04092(10) 0.0564(8) Uani 1 1 d . . .
O3 O 0.2503(3) 1.1683(3) 0.21480(10) 0.0581(9) Uani 1 1 d . A .
O4 O 0.2919(3) 1.4347(3) 0.16891(13) 0.0713(10) Uani 1 1 d . . .
O5 O 0.2943(7) 0.3523(8) 0.0270(4) 0.253(6) Uani 1 1 d . . .
O6 O 0.2433(6) 0.3065(7) -0.0414(2) 0.193(4) Uani 1 1 d . . .
O7 O 0.2772(6) 0.1714(4) 0.00730(19) 0.131(2) Uani 1 1 d . . .
O8 O 0.1172(4) 0.2866(5) 0.00580(17) 0.1109(16) Uani 1 1 d . . .
O9 O 0.7717(5) 0.1081(6) 0.2415(2) 0.161(3) Uani 1 1 d . . .
O10 O 0.6631(6) 0.0815(5) 0.17862(16) 0.134(2) Uani 1 1 d . . .
O11 O 0.5763(4) 0.0812(4) 0.23654(15) 0.1010(14) Uani 1 1 d . . .
O12 O 0.6940(4) -0.0663(4) 0.22302(15) 0.1037(15) Uani 1 1 d . . .
O1W O 0.8488(4) 0.2337(5) 0.13911(19) 0.1223(18) Uani 1 1 d . . .
O2W O 0.7475(4) 0.8620(5) 0.13658(16) 0.1170(18) Uani 1 1 d . . .
Cl1 Cl 0.23379(14) 0.28096(13) 0.00019(5) 0.0773(4) Uani 1 1 d . . .
Cl2 Cl 0.67860(13) 0.05301(12) 0.22025(4) 0.0701(4) Uani 1 1 d . . .
Cu1 Cu 0.07120(4) 0.68724(4) 0.129386(16) 0.04305(19) Uani 1 1 d . . .

loop_
_atom_site_aniso_label
_atom_site_aniso_U_11
_atom_site_aniso_U_22
_atom_site_aniso_U_33
_atom_site_aniso_U_23
_atom_site_aniso_U_13
_atom_site_aniso_U_12
C1 0.063(3) 0.047(3) 0.064(3) -0.004(2) 0.019(2) -0.020(2)
C2 0.041(2) 0.053(3) 0.064(3) -0.008(2) 0.005(2) -0.008(2)
C3 0.056(3) 0.052(3) 0.085(4) -0.011(3) 0.002(3) 0.000(2)
C4 0.073(4) 0.044(3) 0.101(5) 0.011(3) 0.001(3) -0.007(3)
C5 0.060(3) 0.067(4) 0.068(3) 0.018(3) 0.003(3) -0.009(3)
C6 0.051(3) 0.060(3) 0.061(3) -0.002(2) 0.012(2) -0.015(2)
C7 0.102(5) 0.080(4) 0.068(4) -0.008(3) 0.033(3) -0.033(4)
C8 0.059(3) 0.097(5) 0.045(3) -0.019(3) 0.021(3) -0.013(3)
C9 0.051(3) 0.078(4) 0.054(3) -0.006(3) 0.008(2) -0.002(3)
C10 0.056(3) 0.051(3) 0.037(2) -0.002(2) 0.014(2) 0.000(2)
C11 0.053(3) 0.062(3) 0.056(3) 0.000(2) 0.008(2) 0.007(3)
C12 0.074(4) 0.051(3) 0.054(3) 0.008(2) 0.016(3) 0.009(3)
C13 0.070(3) 0.049(3) 0.042(2) -0.007(2) 0.021(2) 0.001(2)
C14 0.050(3) 0.059(3) 0.045(3) -0.002(2) 0.013(2) -0.004(2)
C15 0.055(3) 0.051(3) 0.041(2) 0.002(2) 0.009(2) 0.005(2)
C16 0.086(4) 0.054(3) 0.057(3) -0.010(2) 0.028(3) -0.013(3)
C21 0.081(4) 0.054(3) 0.058(3) 0.001(2) 0.026(3) -0.014(3)
C22 0.058(3) 0.048(3) 0.044(3) -0.002(2) 0.020(2) -0.002(2)
C23 0.046(3) 0.057(3) 0.050(3) 0.003(2) 0.009(2) -0.003(2)
C24 0.049(3) 0.049(3) 0.047(3) 0.004(2) 0.006(2) 0.007(2)
C25 0.056(3) 0.044(3) 0.038(2) -0.0018(19) 0.011(2) -0.002(2)
C26 0.049(3) 0.055(3) 0.051(3) -0.001(2) 0.000(2) 0.004(2)
C27 0.068(3) 0.047(3) 0.047(3) 0.009(2) 0.009(2) 0.010(2)
C28 0.061(3) 0.043(3) 0.061(3) 0.001(2) 0.009(2) -0.001(2)
C29 0.068(3) 0.045(3) 0.055(3) -0.015(2) 0.015(2) -0.010(2)
C30 0.056(3) 0.071(3) 0.061(3) -0.024(3) 0.008(2) -0.011(3)
C31 0.054(3) 0.053(3) 0.061(3) -0.006(2) 0.004(2) 0.002(2)
C32 0.050(3) 0.081(4) 0.080(4) -0.023(3) 0.001(3) -0.006(3)
C33 0.052(3) 0.089(5) 0.085(4) -0.037(4) 0.016(3) -0.022(3)
C34 0.079(4) 0.047(3) 0.072(3) -0.026(3) 0.043(3) -0.028(3)
C35 0.061(3) 0.042(3) 0.043(2) -0.010(2) 0.023(2) -0.006(2)
C36 0.100(5) 0.057(4) 0.092(5) -0.026(3) 0.051(4) -0.034(4)
C37 0.129(6) 0.040(3) 0.080(4) -0.012(3) 0.059(4) -0.026(4)
C38 0.106(5) 0.048(3) 0.052(3) 0.008(2) 0.037(3) 0.011(3)
C39 0.070(3) 0.041(3) 0.042(3) -0.002(2) 0.026(2) 0.000(2)
C40 0.143(7) 0.062(4) 0.082(5) 0.020(3) 0.050(5) 0.013(4)
C41 0.114(6) 0.092(5) 0.065(4) 0.033(4) 0.018(4) 0.045(4)
C42 0.076(4) 0.086(4) 0.056(3) 0.011(3) 0.015(3) 0.018(3)
N1 0.074(3) 0.075(3) 0.057(3) -0.011(2) 0.023(2) -0.023(3)
N5 0.060(3) 0.049(2) 0.058(2) -0.0109(19) 0.014(2) -0.007(2)
N6 0.048(2) 0.040(2) 0.044(2) -0.0042(16) 0.0099(17) -0.0036(17)
N7 0.062(3) 0.059(2) 0.037(2) 0.0062(18) 0.0129(18) 0.014(2)
O1 0.060(3) 0.134(4) 0.079(3) -0.025(3) 0.016(2) -0.025(2)
O2 0.0527(19) 0.062(2) 0.055(2) 0.0019(16) 0.0091(15) -0.0056(16)
O3 0.057(2) 0.050(2) 0.064(2) 0.0057(16) -0.0024(16) -0.0070(16)
O4 0.076(2) 0.045(2) 0.094(3) 0.004(2) 0.014(2) -0.0081(18)
O5 0.139(6) 0.210(8) 0.379(14) -0.188(9) -0.084(7) 0.039(6)
O6 0.163(6) 0.237(9) 0.181(7) 0.144(7) 0.031(5) -0.018(6)
O7 0.170(5) 0.090(4) 0.140(5) 0.036(3) 0.049(4) 0.053(4)
O8 0.086(3) 0.128(4) 0.119(4) 0.013(3) 0.017(3) 0.016(3)
O9 0.092(4) 0.166(6) 0.220(7) -0.103(5) 0.002(4) -0.043(4)
O10 0.173(6) 0.146(5) 0.089(4) 0.040(3) 0.034(4) 0.002(4)
O11 0.092(3) 0.107(4) 0.106(4) -0.007(3) 0.021(3) 0.008(3)
O12 0.123(4) 0.078(3) 0.108(4) 0.005(3) 0.006(3) 0.002(3)
O1W 0.083(3) 0.119(4) 0.159(5) 0.009(4) -0.006(3) -0.020(3)
O2W 0.084(3) 0.159(5) 0.105(4) -0.015(3) 0.001(3) 0.028(3)
Cl1 0.0835(10) 0.0557(8) 0.0893(11) 0.0100(7) -0.0016(8) 0.0032(7)
Cl2 0.0811(10) 0.0638(9) 0.0638(8) -0.0103(7) 0.0038(7) -0.0133(7)
Cu1 0.0427(3) 0.0408(3) 0.0457(3) 0.0020(2) 0.0062(2) -0.0061(2)

loop_
_atom_type_symbol
_atom_type_description
_atom_type_scat_dispersion_real
_atom_type_scat_dispersion_imag
_atom_type_scat_source
C C 0.0033 0.0016 'International Tables Vol C Tables 4.2.6.8 and 6.1.1.4'
H H 0.0000 0.0000 'International Tables Vol C Tables 4.2.6.8 and 6.1.1.4'
N N 0.0061 0.0033 'International Tables Vol C Tables 4.2.6.8 and 6.1.1.4'
O O 0.0106 0.0060 'International Tables Vol C Tables 4.2.6.8 and 6.1.1.4'
Cl Cl 0.1484 0.1585 'International Tables Vol C Tables 4.2.6.8 and 6.1.1.4'
Cu Cu 0.3201 1.2651 'International Tables Vol C Tables 4.2.6.8 and 6.1.1.4'

loop_
_geom_angle_atom_site_label_1
_geom_angle_atom_site_label_2
_geom_angle_atom_site_label_3
_geom_angle
_geom_angle_site_symmetry_1
_geom_angle_site_symmetry_3
_geom_angle_publ_flag
C17A N2A C16 108.7(8) . . ?
C17A N2A Cu1 105.4(6) . . ?
C16 N2A Cu1 115.6(5) . . ?
N2A C17A C18A 108.1(9) . . ?
N3A C18A C17A 108.7(9) . . ?
C19A N3A C18A 113.8(10) . . ?
C19A N3A Cu1 110.9(8) . . ?
C18A N3A Cu1 110.7(7) . . ?
N3A C19A C20A 112.3(11) . . ?
N4A C20A C19A 108.6(11) . . ?
C20A N4A C21 110.3(8) . . ?
C20A N4A Cu1 102.9(7) . . ?
C21 N4A Cu1 116.8(5) . . ?
C16 N2B C17B 109.1(6) . . ?
C16 N2B Cu1 119.1(5) . . ?
C17B N2B Cu1 103.4(5) . . ?
C18B C17B N2B 109.1(8) . . ?
C17B C18B N3B 110.9(8) . . ?
C19B N3B C18B 113.3(8) . . ?
C19B N3B Cu1 109.6(6) . . ?
C18B N3B Cu1 109.7(6) . . ?
N3B C19B C20B 110.7(8) . . ?
N4B C20B C19B 106.4(8) . . ?
C21 N4B C20B 109.7(6) . . ?
C21 N4B Cu1 119.4(4) . . ?
C20B N4B Cu1 101.7(5) . . ?
C6 C1 C2 120.9(5) . . ?
C3 C2 C1 118.6(5) . . ?
C3 C2 C30 120.0(5) . . ?
C1 C2 C30 121.4(4) . . ?
C2 C3 C4 121.2(5) . . ?
C5 C4 C3 120.0(5) . . ?
C4 C5 C6 120.4(5) . . ?
C1 C6 C5 118.9(5) . . ?
C1 C6 C7 124.0(5) . . ?
C5 C6 C7 117.1(5) . . ?
N1 C7 C6 116.3(4) . . ?
O1 C8 N1 124.3(6) . . ?
O1 C8 C9 118.3(6) . . ?
N1 C8 C9 117.4(5) . . ?
O2 C9 C8 111.3(5) . . ?
O2 C10 C15 115.5(4) . . ?
O2 C10 C11 124.5(4) . . ?
C15 C10 C11 120.0(4) . . ?
C12 C11 C10 119.1(5) . . ?
C11 C12 C13 122.0(5) . . ?
C12 C13 C14 117.4(5) . . ?
C12 C13 C16 120.9(5) . . ?
C14 C13 C16 121.7(5) . . ?
C15 C14 C13 121.5(5) . . ?
C14 C15 C10 119.7(4) . . ?
N2B C16 C13 114.4(5) . . ?
N2B C16 N2A 55.2(4) . . ?
C13 C16 N2A 109.7(5) . . ?
N4B C21 C22 113.1(4) . . ?
N4B C21 N4A 57.9(5) . . ?
C22 C21 N4A 111.0(5) . . ?
C23 C22 C27 117.3(4) . . ?
C23 C22 C21 121.9(4) . . ?
C27 C22 C21 120.8(4) . . ?
C22 C23 C24 122.1(4) . . ?
C25 C24 C23 119.0(4) . . ?
C24 C25 O3 124.9(4) . . ?
C24 C25 C26 120.0(4) . . ?
O3 C25 C26 115.1(4) . . ?
C27 C26 C25 120.2(4) . . ?
C26 C27 C22 121.3(4) . . ?
O3 C28 C29 110.5(4) . . ?
O4 C29 N5 124.6(5) . . ?
O4 C29 C28 118.4(5) . . ?
N5 C29 C28 117.0(5) . . ?
N5 C30 C2 116.3(4) . . ?
N6 C31 C32 122.8(5) . . ?
C33 C32 C31 119.8(6) . . ?
C32 C33 C34 120.3(5) . . ?
C33 C34 C35 117.0(5) . . ?
C33 C34 C36 124.5(6) . . ?
C35 C34 C36 118.5(6) . . ?
N6 C35 C34 121.8(5) . . ?
N6 C35 C39 117.8(4) . . ?
C34 C35 C39 120.4(5) . . ?
C37 C36 C34 121.4(6) . . ?
C36 C37 C38 122.1(6) . . ?
C40 C38 C39 116.5(6) . . ?
C40 C38 C37 125.0(6) . . ?
C39 C38 C37 118.5(6) . . ?
N7 C39 C35 117.0(4) . . ?
N7 C39 C38 124.0(5) . . ?
C35 C39 C38 119.1(5) . . ?
C41 C40 C38 120.9(6) . . ?
C40 C41 C42 119.8(6) . . ?
N7 C42 C41 121.0(6) . . ?
C8 N1 C7 123.4(5) . . ?
C29 N5 C30 121.6(4) . . ?
C31 N6 C35 118.3(4) . . ?
C31 N6 Cu1 129.2(3) . . ?
C35 N6 Cu1 112.5(3) . . ?
C42 N7 C39 117.7(5) . . ?
C42 N7 Cu1 129.6(4) . . ?
C39 N7 Cu1 112.7(3) . . ?
C10 O2 C9 117.7(4) . . ?
C25 O3 C28 117.9(3) . . ?
O5 Cl1 O7 108.1(5) . . ?
O5 Cl1 O6 113.1(7) . . ?
O7 Cl1 O6 106.5(5) . . ?
O5 Cl1 O8 109.3(5) . . ?
O7 Cl1 O8 111.4(4) . . ?
O6 Cl1 O8 108.4(4) . . ?
O9 Cl2 O10 112.1(4) . . ?
O9 Cl2 O12 110.1(4) . . ?
O10 Cl2 O12 107.5(3) . . ?
O9 Cl2 O11 111.3(3) . . ?
O10 Cl2 O11 107.5(4) . . ?
O12 Cl2 O11 108.4(3) . . ?
N3B Cu1 N6 108.0(2) . . ?
N3B Cu1 N7 172.1(2) . . ?
N6 Cu1 N7 79.98(15) . . ?
N3B Cu1 N3A 63.0(3) . . ?
N6 Cu1 N3A 170.2(3) . . ?
N7 Cu1 N3A 109.1(3) . . ?
N3B Cu1 N2B 85.1(3) . . ?
N6 Cu1 N2B 119.1(2) . . ?
N7 Cu1 N2B 90.9(2) . . ?
N3A Cu1 N2B 65.7(3) . . ?
N3B Cu1 N4A 63.5(3) . . ?
N6 Cu1 N4A 88.5(3) . . ?
N7 Cu1 N4A 117.8(3) . . ?
N3A Cu1 N4A 83.9(4) . . ?
N2B Cu1 N4A 144.1(3) . . ?
N3B Cu1 N4B 85.8(3) . . ?
N6 Cu1 N4B 114.4(2) . . ?
N7 Cu1 N4B 91.0(2) . . ?
N3A Cu1 N4B 62.8(3) . . ?
N2B Cu1 N4B 125.9(3) . . ?
N4A Cu1 N4B 40.6(3) . . ?
N3B Cu1 N2A 62.3(3) . . ?
N6 Cu1 N2A 95.1(2) . . ?
N7 Cu1 N2A 117.8(2) . . ?
N3A Cu1 N2A 84.0(3) . . ?
N2B Cu1 N2A 38.5(3) . . ?
N4A Cu1 N2A 124.0(3) . . ?
N4B Cu1 N2A 142.4(3) . . ?

loop_
_geom_bond_atom_site_label_1
_geom_bond_atom_site_label_2
_geom_bond_distance
_geom_bond_site_symmetry_2
_geom_bond_publ_flag
N2A C17A 1.495(14) . ?
N2A C16 1.531(9) . ?
N2A Cu1 2.138(8) . ?
C17A C18A 1.590(17) . ?
C18A N3A 1.461(15) . ?
N3A C19A 1.447(16) . ?
N3A Cu1 2.076(9) . ?
C19A C20A 1.537(19) . ?
C20A N4A 1.531(16) . ?
N4A C21 1.553(10) . ?
N4A Cu1 2.119(9) . ?
N2B C16 1.493(9) . ?
N2B C17B 1.527(12) . ?
N2B Cu1 2.108(7) . ?
C17B C18B 1.497(14) . ?
C18B N3B 1.517(12) . ?
N3B C19B 1.460(13) . ?
N3B Cu1 2.036(7) . ?
C19B C20B 1.574(16) . ?
C20B N4B 1.530(13) . ?
N4B C21 1.490(8) . ?
N4B Cu1 2.129(6) . ?
C1 C6 1.382(7) . ?
C1 C2 1.392(7) . ?
C2 C3 1.369(7) . ?
C2 C30 1.504(7) . ?
C3 C4 1.373(8) . ?
C4 C5 1.367(8) . ?
C5 C6 1.386(7) . ?
C6 C7 1.507(8) . ?
C7 N1 1.459(7) . ?
C8 O1 1.222(6) . ?
C8 N1 1.332(7) . ?
C8 C9 1.490(8) . ?
C9 O2 1.417(6) . ?
C10 O2 1.371(5) . ?
C10 C15 1.380(6) . ?
C10 C11 1.384(7) . ?
C11 C12 1.379(7) . ?
C12 C13 1.381(7) . ?
C13 C14 1.390(7) . ?
C13 C16 1.508(7) . ?
C14 C15 1.374(6) . ?
C21 C22 1.518(7) . ?
C22 C23 1.383(7) . ?
C22 C27 1.392(7) . ?
C23 C24 1.382(6) . ?
C24 C25 1.371(6) . ?
C25 O3 1.371(5) . ?
C25 C26 1.388(6) . ?
C26 C27 1.361(7) . ?
C28 O3 1.415(6) . ?
C28 C29 1.512(7) . ?
C29 O4 1.217(6) . ?
C29 N5 1.330(6) . ?
C30 N5 1.456(6) . ?
C31 N6 1.331(6) . ?
C31 C32 1.370(7) . ?
C32 C33 1.346(9) . ?
C33 C34 1.392(8) . ?
C34 C35 1.413(7) . ?
C34 C36 1.420(8) . ?
C35 N6 1.353(6) . ?
C35 C39 1.415(7) . ?
C36 C37 1.319(9) . ?
C37 C38 1.428(9) . ?
C38 C40 1.367(9) . ?
C38 C39 1.416(7) . ?
C39 N7 1.348(6) . ?
C40 C41 1.354(10) . ?
C41 C42 1.417(9) . ?
C42 N7 1.340(6) . ?
N6 Cu1 2.061(4) . ?
N7 Cu1 2.074(4) . ?
O5 Cl1 1.345(7) . ?
O6 Cl1 1.408(7) . ?
O7 Cl1 1.389(5) . ?
O8 Cl1 1.412(5) . ?
O9 Cl2 1.380(5) . ?
O10 Cl2 1.388(5) . ?
O11 Cl2 1.418(5) . ?
O12 Cl2 1.409(5) . ?
